data_8104833
loop_
_publ_author_name
'Tang, Qing'
'Li, Huan-Yong'
'Wu, Zhong-Nan'
'Yan, Ming'
'Zhang, Yu-Bo'
'Li, Yao-Lan'
'Wang, Guo-Cai'

_publ_section_title
;
 Crystal structure of (E)-resveratrol 3-O-\b-D-xylopyranoside, C19H22O8
;
_journal_issue 2
_journal_name_full 'Zeitschrift f\"ur Kristallographie - New Crystal Structures'
_journal_page_first 367
_journal_page_last 368
_journal_paper_doi 10.1515/ncrs-2020-0554
_journal_volume 236
_journal_year 2021
_chemical_absolute_configuration ad
_chemical_formula_moiety 'C19 H20 O7, H2 O'
_chemical_formula_sum 'C19 H22 O8'
_chemical_formula_weight 378.37
_space_group_crystal_system orthorhombic
_space_group_IT_number 19
_space_group_name_Hall 'P 2ac 2ab'
_space_group_name_H-M_alt 'P 21 21 21'
_atom_sites_solution_hydrogens geom
_atom_sites_solution_primary direct
_atom_sites_solution_secondary difmap
_cell_angle_alpha 90.00
_cell_angle_beta 90.00
_cell_angle_gamma 90.00
_cell_formula_units_Z 4
_cell_length_a 4.63150(10)
_cell_length_b 9.4846(3)
_cell_length_c 39.7929(11)
_cell_measurement_reflns_used 4872
_cell_measurement_temperature 149.99(10)
_cell_measurement_theta_max 74.0120
_cell_measurement_theta_min 4.4250
_cell_volume 1748.02(8)
_computing_cell_refinement 'CrysAlisPro 1.171.38.43f (Rigaku OD, 2015)'
_computing_data_collection 'CrysAlisPro 1.171.38.43f (Rigaku OD, 2015)'
_computing_data_reduction 'CrysAlisPro 1.171.38.43f (Rigaku OD, 2015)'
_computing_molecular_graphics 'Olex2 (Dolomanov et al., 2009)'
_computing_publication_material 'Olex2 (Dolomanov et al., 2009)'
_computing_structure_refinement 'XL (Sheldrick, 2008)'
_computing_structure_solution 'ShelXT (Sheldrick, 2015)'
_diffrn_ambient_environment N~2~
_diffrn_ambient_temperature 149.99(10)
_diffrn_detector 'CCD plate'
_diffrn_detector_area_resol_mean 10.5368
_diffrn_detector_type AtlasS2
_diffrn_measured_fraction_theta_full 1.000
_diffrn_measured_fraction_theta_max 1.000
_diffrn_measurement_details
;
List of Runs (angles in degrees, time in seconds):

  # Type    Start    End  Width  t~exp~   \w     \q     \k     \f   Frames
--------------------------------------------------------------------------
  1  \w   -115.00 -16.00   0.75    0.75    --  -40.73 -37.00-120.00  132
  2  \w    -82.00  38.00   0.75    0.75    --  -40.73  19.00  60.00  160
  3  \w     79.00 148.00   0.75    0.75    --  107.58  30.00-150.00   92
  4  \w     89.00 148.25   0.75    0.75    --  107.58  30.00 150.00   79
  5  \w     81.00 132.00   0.75    0.75    --  107.58 -45.00 -30.00   68
  6  \w     76.00 172.00   0.75    0.75    --  107.58  77.00 -90.00  128
  7  \w    111.00 173.25   0.75    0.75    --  107.58 125.00  90.00   83
  8  \w    132.00 169.50   0.75    0.75    --  107.58 125.00   0.00   50
  9  \w     53.00 105.50   0.75    0.75    --  107.58 -94.00  30.00   70
;
_diffrn_measurement_device 'four-circle diffractometer'
_diffrn_measurement_device_type 'SuperNova, Dual, Cu at zero, AtlasS2'
_diffrn_measurement_method '\w scans'
_diffrn_orient_matrix_type 'CrysAlisPro convention (1999,Acta A55,543-557)'
_diffrn_orient_matrix_UB_11 -0.3025884000
_diffrn_orient_matrix_UB_12 0.0568076000
_diffrn_orient_matrix_UB_13 0.0087295000
_diffrn_orient_matrix_UB_21 0.0253458000
_diffrn_orient_matrix_UB_22 -0.0640804000
_diffrn_orient_matrix_UB_23 0.0354575000
_diffrn_orient_matrix_UB_31 0.1354543000
_diffrn_orient_matrix_UB_32 0.1380958000
_diffrn_orient_matrix_UB_33 0.0128620000
_diffrn_radiation_monochromator mirror
_diffrn_radiation_probe x-ray
_diffrn_radiation_type CuK\a
_diffrn_radiation_wavelength 1.54184
_diffrn_reflns_av_R_equivalents 0.0152
_diffrn_reflns_av_unetI/netI 0.0203
_diffrn_reflns_limit_h_max 5
_diffrn_reflns_limit_h_min -5
_diffrn_reflns_limit_k_max 11
_diffrn_reflns_limit_k_min -10
_diffrn_reflns_limit_l_max 47
_diffrn_reflns_limit_l_min -42
_diffrn_reflns_number 6494
_diffrn_reflns_theta_full 67.41
_diffrn_reflns_theta_max 67.41
_diffrn_reflns_theta_min 2.22
_diffrn_source 'micro-focus sealed X-ray tube'
_diffrn_source_type 'SuperNova (Cu) X-ray Source'
_exptl_absorpt_coefficient_mu 0.951
_exptl_absorpt_correction_T_max 1.00000
_exptl_absorpt_correction_T_min 0.83785
_exptl_absorpt_correction_type multi-scan
_exptl_absorpt_process_details
;
CrysAlisPro 1.171.38.43f (Rigaku Oxford Diffraction, 2015)
Empirical absorption correction using spherical harmonics,
 implemented in SCALE3 ABSPACK scaling algorithm.
;
_exptl_crystal_colour 'clear light colourless'
_exptl_crystal_colour_lustre clear
_exptl_crystal_colour_modifier light
_exptl_crystal_colour_primary colourless
_exptl_crystal_density_diffrn 1.438
_exptl_crystal_density_method 'not measured'
_exptl_crystal_description block
_exptl_crystal_F_000 800
_exptl_crystal_size_max 0.14
_exptl_crystal_size_mid 0.12
_exptl_crystal_size_min 0.11
_refine_diff_density_max 0.477
_refine_diff_density_min -0.440
_refine_diff_density_rms 0.067
_refine_ls_abs_structure_details 'Flack H D (1983), Acta Cryst. A39, 876-881'
_refine_ls_abs_structure_Flack -0.08(15)
_refine_ls_extinction_method none
_refine_ls_goodness_of_fit_ref 1.073
_refine_ls_hydrogen_treatment constr
_refine_ls_matrix_type full
_refine_ls_number_parameters 252
_refine_ls_number_reflns 3156
_refine_ls_number_restraints 0
_refine_ls_restrained_S_all 1.073
_refine_ls_R_factor_all 0.0343
_refine_ls_R_factor_gt 0.0340
_refine_ls_shift/su_max 0.001
_refine_ls_shift/su_mean 0.000
_refine_ls_structure_factor_coef Fsqd
_refine_ls_weighting_details 'calc w=1/[\s^2^(Fo^2^)+(0.0559P)^2^+0.4748P] where P=(Fo^2^+2Fc^2^)/3'
_refine_ls_weighting_scheme calc
_refine_ls_wR_factor_gt 0.0889
_refine_ls_wR_factor_ref 0.0892
_reflns_number_gt 3118
_reflns_number_total 3156
_reflns_threshold_expression >2sigma(I)
_cod_data_source_file suppl_j_ncrs-2020-0554_suppl.cif
_cod_data_source_block YHG-159_3
_cod_database_code 8104833
_reflns_odcompleteness_completeness 99.95
_reflns_odcompleteness_iscentric 1
_reflns_odcompleteness_theta 66.97
_olex2_refinement_description
;
1. Others
 Fixed Uiso: H8A(0.031) H8B(0.031) H5(0.032) H7(0.028) H6(0.029) H2(0.037)
 H1(0.04) H14(0.02) H19(0.017) H15(0.018) H12(0.021) H17(0.019) H18(0.017)
 H5A(0.023) H10(0.023) H1A(0.026) H8(0.022) H4(0.024) H16A(0.023) H16B(0.023)
 H7A(0.023) H2A(0.027)
 Fixed X: H8A(0.0372) H8B(-0.1393) H5(0.4438) H7(0.5895) H6(0.5247) H2(-
 0.2956) H1(1.2099) H14(0.4891) H19(0.1025) H15(0.5437) H12(-0.1181)
 H17(0.1322) H18(0.6532) H5A(0.9181) H10(0.1438) H1A(0.5372) H8(0.6672)
 H4(1.1741) H16A(0.5578) H16B(0.2751) H7A(0.386) H2A(0.8001)
 Fixed Y: H8A(0.5486) H8B(0.473) H5(0.789) H7(0.3129) H6(0.5822) H2(-0.2263)
 H1(0.1029) H14(0.1899) H19(0.3773) H15(0.2888) H12(-0.0346) H17(0.6307)
 H18(0.5044) H5A(0.1649) H10(-0.1563) H1A(-0.1843) H8(0.1166) H4(0.1872)
 H16A(0.5053) H16B(0.5791) H7A(-0.1029) H2A(-0.164)
 Fixed Z: H8A(0.4835) H8B(0.4637) H5(0.5592) H7(0.5097) H6(0.4971) H2(0.612)
 H1(0.8402) H14(0.6323) H19(0.536) H15(0.5815) H12(0.5834) H17(0.565)
 H18(0.5423) H5A(0.7348) H10(0.6751) H1A(0.7708) H8(0.687) H4(0.7843)
 H16A(0.6073) H16B(0.6202) H7A(0.7173) H2A(0.8198)
;

loop_
_space_group_symop_id
_space_group_symop_operation_xyz
1 'x, y, z'
2 '-x+1/2, -y, z+1/2'
3 '-x, y+1/2, -z+1/2'
4 'x+1/2, -y+1/2, -z'

loop_
_atom_site_label
_atom_site_type_symbol
_atom_site_fract_x
_atom_site_fract_y
_atom_site_fract_z
_atom_site_U_iso_or_equiv
_atom_site_adp_type
_atom_site_occupancy
_atom_site_calc_flag
_atom_site_disorder_assembly
_atom_site_disorder_group
_atom_site_refinement_flags_posn
C1 C 0.6661(4) -0.10978(18) 0.77330(4) 0.0217(4) Uani 1 d . . .
H1A H 0.5372 -0.1843 0.7708 0.026 Uiso 1 calc . . R
C2 C 0.8223(4) -0.09742(18) 0.80282(4) 0.0229(4) Uani 1 d . . .
H2A H 0.8001 -0.1640 0.8198 0.027 Uiso 1 calc . . R
C3 C 1.0108(4) 0.01379(18) 0.80707(4) 0.0191(3) Uani 1 d . . .
C4 C 1.0466(4) 0.11240(18) 0.78147(4) 0.0203(3) Uani 1 d . . .
H4 H 1.1741 0.1872 0.7843 0.024 Uiso 1 calc . . R
C5 C 0.8922(4) 0.09893(18) 0.75181(4) 0.0194(3) Uani 1 d . . .
H5A H 0.9181 0.1649 0.7348 0.023 Uiso 1 calc . . R
C6 C 0.6979(4) -0.01237(17) 0.74702(4) 0.0177(3) Uani 1 d . . .
C7 C 0.5216(4) -0.03063(18) 0.71664(4) 0.0193(3) Uani 1 d . . .
H7A H 0.3860 -0.1029 0.7173 0.023 Uiso 1 calc . . R
C8 C 0.5327(4) 0.04404(17) 0.68826(4) 0.0181(3) Uani 1 d . . .
H8 H 0.6672 0.1166 0.6870 0.022 Uiso 1 calc . . R
C9 C 0.3462(4) 0.01939(17) 0.65882(4) 0.0167(3) Uani 1 d . . .
C10 C 0.1551(4) -0.09330(17) 0.65721(4) 0.0191(3) Uani 1 d . . .
H10 H 0.1438 -0.1563 0.6751 0.023 Uiso 1 calc . . R
C11 C -0.0181(4) -0.11252(16) 0.62933(4) 0.0177(3) Uani 1 d . . .
C12 C -0.0030(4) -0.02099(16) 0.60223(4) 0.0175(3) Uani 1 d . . .
H12 H -0.1181 -0.0346 0.5834 0.021 Uiso 1 calc . . R
C13 C 0.1871(4) 0.09095(16) 0.60392(4) 0.0166(3) Uani 1 d . . .
C14 C 0.3629(4) 0.11371(16) 0.63171(4) 0.0171(3) Uani 1 d . . .
H14 H 0.4891 0.1899 0.6323 0.020 Uiso 1 calc . . R
C15 C 0.3401(4) 0.30353(16) 0.57576(4) 0.0153(3) Uani 1 d . . .
H15 H 0.5437 0.2888 0.5815 0.018 Uiso 1 calc . . R
C16 C 0.3565(4) 0.52341(16) 0.60208(4) 0.0188(3) Uani 1 d . . .
H16A H 0.5578 0.5053 0.6073 0.023 Uiso 1 calc . . R
H16B H 0.2751 0.5791 0.6202 0.023 Uiso 1 calc . . R
C17 C 0.3340(4) 0.60471(16) 0.56908(4) 0.0162(3) Uani 1 d . . .
H17 H 0.1322 0.6307 0.5650 0.019 Uiso 1 calc . . R
C18 C 0.4434(3) 0.51418(16) 0.54018(4) 0.0145(3) Uani 1 d . . .
H18 H 0.6532 0.5044 0.5423 0.017 Uiso 1 calc . . R
C19 C 0.3088(4) 0.36814(16) 0.54100(4) 0.0139(3) Uani 1 d . . .
H19 H 0.1025 0.3773 0.5360 0.017 Uiso 1 calc . . R
O1 O 1.1597(3) 0.02127(13) 0.83677(3) 0.0264(3) Uani 1 d . . .
H1 H 1.2099 0.1029 0.8402 0.040 Uiso 1 calc . . GR
O2 O -0.2047(3) -0.22444(12) 0.62964(3) 0.0244(3) Uani 1 d . . .
H2 H -0.2956 -0.2263 0.6120 0.037 Uiso 1 calc . . GR
O3 O 0.1890(3) 0.17517(11) 0.57499(3) 0.0193(3) Uani 1 d . . .
O4 O 0.2041(3) 0.39266(12) 0.59929(3) 0.0190(3) Uani 1 d . . .
O5 O 0.5038(3) 0.72885(11) 0.57221(3) 0.0211(3) Uani 1 d . . .
H5 H 0.4438 0.7890 0.5592 0.032 Uiso 1 calc . . GR
O6 O 0.3804(3) 0.58255(13) 0.50906(3) 0.0193(3) Uani 1 d . . .
H6 H 0.5247 0.5822 0.4971 0.029 Uiso 1 calc . . GR
O7 O 0.4367(3) 0.27836(12) 0.51610(3) 0.0185(3) Uani 1 d . . .
H7 H 0.5895 0.3129 0.5097 0.028 Uiso 1 calc . . GR
O8 O -0.1187(3) 0.55432(12) 0.47231(3) 0.0205(3) Uani 1 d . . .
H8A H 0.0372 0.5486 0.4835 0.031 Uiso 1 d . . G
H8B H -0.1393 0.4730 0.4637 0.031 Uiso 1 d . . G

loop_
_atom_site_aniso_label
_atom_site_aniso_U_11
_atom_site_aniso_U_22
_atom_site_aniso_U_33
_atom_site_aniso_U_23
_atom_site_aniso_U_13
_atom_site_aniso_U_12
O4 0.0258(6) 0.0159(5) 0.0153(5) -0.0027(4) 0.0047(5) -0.0050(5)
O8 0.0232(6) 0.0190(6) 0.0193(6) 0.0009(4) -0.0001(5) -0.0001(5)
O5 0.0313(7) 0.0135(5) 0.0187(5) 0.0024(4) -0.0062(5) -0.0038(5)
O7 0.0170(5) 0.0215(6) 0.0170(5) -0.0060(4) 0.0033(5) 0.0021(5)
O6 0.0213(6) 0.0241(6) 0.0124(5) 0.0044(5) 0.0006(4) 0.0004(5)
O3 0.0287(6) 0.0144(5) 0.0146(5) 0.0020(4) -0.0044(5) -0.0068(5)
O2 0.0295(7) 0.0222(6) 0.0215(6) 0.0058(5) -0.0097(5) -0.0114(6)
O1 0.0363(7) 0.0260(6) 0.0168(6) -0.0014(5) -0.0097(5) -0.0018(6)
C14 0.0199(8) 0.0156(7) 0.0157(7) -0.0019(6) 0.0009(6) -0.0011(6)
C9 0.0170(8) 0.0177(7) 0.0154(7) -0.0028(6) 0.0007(6) 0.0022(7)
C13 0.0216(8) 0.0153(7) 0.0131(7) -0.0009(6) 0.0018(6) 0.0006(7)
C19 0.0141(7) 0.0163(7) 0.0113(7) -0.0031(6) 0.0013(6) 0.0008(7)
C11 0.0186(8) 0.0144(7) 0.0200(7) -0.0006(6) 0.0007(6) -0.0019(7)
C15 0.0187(8) 0.0135(7) 0.0138(7) -0.0025(6) 0.0000(6) -0.0015(7)
C12 0.0201(8) 0.0169(7) 0.0156(7) -0.0022(6) -0.0030(6) -0.0017(7)
C6 0.0190(7) 0.0182(7) 0.0158(7) -0.0027(6) -0.0008(6) 0.0018(7)
C17 0.0181(8) 0.0150(7) 0.0157(7) -0.0009(6) -0.0007(6) -0.0025(7)
C18 0.0146(7) 0.0172(7) 0.0117(7) 0.0015(6) -0.0009(6) 0.0005(6)
C5 0.0228(8) 0.0196(8) 0.0158(7) 0.0014(6) 0.0009(6) 0.0003(7)
C10 0.0218(8) 0.0195(8) 0.0161(7) 0.0024(6) 0.0002(7) -0.0003(7)
C1 0.0240(9) 0.0202(8) 0.0209(8) -0.0011(6) -0.0010(7) -0.0038(8)
C8 0.0182(8) 0.0190(8) 0.0171(7) -0.0029(6) -0.0019(6) -0.0009(7)
C3 0.0212(8) 0.0213(8) 0.0149(7) -0.0033(6) -0.0020(6) 0.0045(7)
C4 0.0209(8) 0.0205(8) 0.0196(8) -0.0021(6) -0.0008(7) -0.0032(7)
C16 0.0296(9) 0.0130(7) 0.0138(7) -0.0020(6) -0.0012(7) -0.0049(7)
C7 0.0191(8) 0.0204(7) 0.0185(7) -0.0023(6) -0.0023(6) -0.0006(7)
C2 0.0300(9) 0.0209(8) 0.0177(8) 0.0023(7) -0.0001(7) -0.0010(8)

loop_
_atom_type_symbol
_atom_type_description
_atom_type_scat_dispersion_real
_atom_type_scat_dispersion_imag
_atom_type_scat_source
C C 0.0181 0.0091 'International Tables Vol C Tables 4.2.6.8 and 6.1.1.4'
H H 0.0000 0.0000 'International Tables Vol C Tables 4.2.6.8 and 6.1.1.4'
O O 0.0492 0.0322 'International Tables Vol C Tables 4.2.6.8 and 6.1.1.4'

loop_
_geom_angle_atom_site_label_1
_geom_angle_atom_site_label_2
_geom_angle_atom_site_label_3
_geom_angle
_geom_angle_site_symmetry_1
_geom_angle_site_symmetry_3
C15 O4 C16 110.52(12) . .
H8A O8 H8B 104.5 . .
C17 O5 H5 109.5 . .
C19 O7 H7 109.5 . .
C18 O6 H6 109.5 . .
C13 O3 C15 118.66(12) . .
C11 O2 H2 109.5 . .
C3 O1 H1 109.5 . .
C9 C14 H14 120.7 . .
C13 C14 H14 120.7 . .
C13 C14 C9 118.69(15) . .
C14 C9 C8 118.52(14) . .
C10 C9 C14 119.35(15) . .
C10 C9 C8 122.13(15) . .
C14 C13 O3 124.14(14) . .
C12 C13 O3 113.73(13) . .
C12 C13 C14 122.11(14) . .
O7 C19 H19 108.3 . .
O7 C19 C15 110.48(12) . .
O7 C19 C18 110.91(12) . .
C15 C19 H19 108.3 . .
C18 C19 H19 108.3 . .
C18 C19 C15 110.37(12) . .
O2 C11 C12 121.63(14) . .
O2 C11 C10 117.51(14) . .
C10 C11 C12 120.85(15) . .
O4 C15 C19 108.67(12) . .
O4 C15 H15 111.2 . .
O3 C15 O4 108.14(12) . .
O3 C15 C19 106.39(12) . .
O3 C15 H15 111.2 . .
C19 C15 H15 111.2 . .
C13 C12 C11 118.42(14) . .
C13 C12 H12 120.8 . .
C11 C12 H12 120.8 . .
C5 C6 C1 117.55(15) . .
C5 C6 C7 123.92(15) . .
C1 C6 C7 118.51(15) . .
O5 C17 H17 109.5 . .
O5 C17 C18 110.44(13) . .
O5 C17 C16 107.79(12) . .
C18 C17 H17 109.5 . .
C18 C17 C16 110.02(12) . .
C16 C17 H17 109.5 . .
O6 C18 C19 110.42(12) . .
O6 C18 C17 109.34(12) . .
O6 C18 H18 108.6 . .
C19 C18 C17 111.20(12) . .
C19 C18 H18 108.6 . .
C17 C18 H18 108.6 . .
C6 C5 H5A 119.4 . .
C4 C5 C6 121.14(15) . .
C4 C5 H5A 119.4 . .
C9 C10 H10 119.7 . .
C11 C10 C9 120.58(15) . .
C11 C10 H10 119.7 . .
C6 C1 H1A 119.3 . .
C2 C1 C6 121.44(16) . .
C2 C1 H1A 119.3 . .
C9 C8 H8 117.8 . .
C7 C8 C9 124.48(16) . .
C7 C8 H8 117.8 . .
O1 C3 C4 122.43(16) . .
O1 C3 C2 117.64(14) . .
C2 C3 C4 119.93(15) . .
C5 C4 C3 119.97(16) . .
C5 C4 H4 120.0 . .
C3 C4 H4 120.0 . .
O4 C16 C17 109.70(12) . .
O4 C16 H16A 109.7 . .
O4 C16 H16B 109.7 . .
C17 C16 H16A 109.7 . .
C17 C16 H16B 109.7 . .
H16A C16 H16B 108.2 . .
C6 C7 H7A 116.1 . .
C8 C7 C6 127.78(16) . .
C8 C7 H7A 116.1 . .
C1 C2 H2A 120.0 . .
C3 C2 C1 119.97(15) . .
C3 C2 H2A 120.0 . .

loop_
_geom_bond_atom_site_label_1
_geom_bond_atom_site_label_2
_geom_bond_distance
_geom_bond_site_symmetry_2
O4 C15 1.4102(19) .
O4 C16 1.4314(19) .
O8 H8A 0.8503 .
O8 H8B 0.8500 .
O5 H5 0.8200 .
O5 C17 1.4214(19) .
O7 H7 0.8200 .
O7 C19 1.4346(18) .
O6 H6 0.8200 .
O6 C18 1.4280(17) .
O3 C13 1.4011(18) .
O3 C15 1.4046(19) .
O2 H2 0.8200 .
O2 C11 1.369(2) .
O1 H1 0.8200 .
O1 C3 1.3703(19) .
C14 H14 0.9300 .
C14 C9 1.404(2) .
C14 C13 1.390(2) .
C9 C10 1.389(2) .
C9 C8 1.474(2) .
C13 C12 1.381(2) .
C19 H19 0.9800 .
C19 C15 1.520(2) .
C19 C18 1.519(2) .
C11 C12 1.386(2) .
C11 C10 1.381(2) .
C15 H15 0.9800 .
C12 H12 0.9300 .
C6 C5 1.400(2) .
C6 C1 1.403(2) .
C6 C7 1.469(2) .
C17 H17 0.9800 .
C17 C18 1.522(2) .
C17 C16 1.526(2) .
C18 H18 0.9800 .
C5 H5A 0.9300 .
C5 C4 1.386(2) .
C10 H10 0.9300 .
C1 H1A 0.9300 .
C1 C2 1.384(2) .
C8 H8 0.9300 .
C8 C7 1.334(2) .
C3 C4 1.393(2) .
C3 C2 1.380(2) .
C4 H4 0.9300 .
C16 H16A 0.9700 .
C16 H16B 0.9700 .
C7 H7A 0.9300 .
C2 H2A 0.9300 .
